data_1555191
loop_
_publ_author_name
'Chen, Ying-Han'
'Lv, Xue-Jiao'
'You, Zhi-Hao'
'Liu, Yan-Kai'

_publ_section_title
;
 Asymmetric organocatalyzed reaction sequence of 2-hydroxy cinnamaldehydes
 and acyclic N-sulfonyl ketimines to construct diverse chiral bridged
 polycyclic aminals
;
_journal_issue 22
_journal_name_full 'Organic Chemistry Frontiers'
_journal_page_first 3725
_journal_paper_doi 10.1039/C9QO01116A
_journal_volume 6
_journal_year 2019
_chemical_absolute_configuration ad
_chemical_formula_moiety 'C25 H23 N O3 S'
_chemical_formula_sum 'C25 H23 N O3 S'
_chemical_formula_weight 417.50
_space_group_crystal_system monoclinic
_space_group_IT_number 4
_space_group_name_Hall 'P 2yb'
_space_group_name_H-M_alt 'P 1 21 1'
_atom_sites_solution_hydrogens geom
_atom_sites_solution_primary dual
_audit_creation_date 2019-01-26
_audit_creation_method
;
Olex2 1.2
(compiled 2018.05.29 svn.r3508 for OlexSys, GUI svn.r5506)
;
_audit_update_record
;
2019-04-22 deposited with the CCDC.	2019-10-02 downloaded from the CCDC.
;
_cell_angle_alpha 90
_cell_angle_beta 90.656(5)
_cell_angle_gamma 90
_cell_formula_units_Z 2
_cell_length_a 8.784(3)
_cell_length_b 9.976(3)
_cell_length_c 12.349(4)
_cell_measurement_reflns_used 3037
_cell_measurement_temperature 296.15
_cell_measurement_theta_max 26.700
_cell_measurement_theta_min 2.624
_cell_volume 1082.1(6)
_computing_cell_refinement 'SAINT v8.34A (Bruker, 2013)'
_computing_data_reduction 'SAINT v8.34A (Bruker, 2013)'
_computing_molecular_graphics 'Olex2 (Dolomanov et al., 2009)'
_computing_publication_material 'Olex2 (Dolomanov et al., 2009)'
_computing_structure_refinement 'ShelXL (Sheldrick, 2015)'
_computing_structure_solution 'ShelXT (Sheldrick, 2015)'
_diffrn_ambient_temperature 296.15
_diffrn_measured_fraction_theta_full 0.998
_diffrn_measured_fraction_theta_max 0.968
_diffrn_measurement_device_type 'Bruker D8 Venture'
_diffrn_radiation_type MoK\a
_diffrn_radiation_wavelength 0.71073
_diffrn_reflns_av_R_equivalents 0.0365
_diffrn_reflns_av_unetI/netI 0.0571
_diffrn_reflns_Laue_measured_fraction_full 0.998
_diffrn_reflns_Laue_measured_fraction_max 0.968
_diffrn_reflns_limit_h_max 11
_diffrn_reflns_limit_h_min -11
_diffrn_reflns_limit_k_max 12
_diffrn_reflns_limit_k_min -12
_diffrn_reflns_limit_l_max 13
_diffrn_reflns_limit_l_min -16
_diffrn_reflns_number 6538
_diffrn_reflns_point_group_measured_fraction_full 0.937
_diffrn_reflns_point_group_measured_fraction_max 0.885
_diffrn_reflns_theta_full 25.242
_diffrn_reflns_theta_max 27.696
_diffrn_reflns_theta_min 2.319
_exptl_absorpt_coefficient_mu 0.176
_exptl_absorpt_correction_T_max 0.7456
_exptl_absorpt_correction_T_min 0.5206
_exptl_absorpt_correction_type multi-scan
_exptl_absorpt_process_details
'SADABS-2014/3 (Bruker,2014/3) was used for absorption correction. wR2(int) was 0.0953 before and 0.0513 after correction. The Ratio of minimum to maximum transmission is 0.6982. The \l/2 correction factor is 0.00150.'
_exptl_crystal_colour colourless
_exptl_crystal_colour_primary colourless
_exptl_crystal_density_diffrn 1.281
_exptl_crystal_description block
_exptl_crystal_F_000 440
_refine_diff_density_max 0.360
_refine_diff_density_min -0.376
_refine_diff_density_rms 0.047
_refine_ls_abs_structure_details
;
 Flack x determined using 1374 quotients [(I+)-(I-)]/[(I+)+(I-)]
 (Parsons, Flack and Wagner, Acta Cryst. B69 (2013) 249-259).
;
_refine_ls_abs_structure_Flack 0.00(5)
_refine_ls_extinction_coef 0.034(6)
_refine_ls_extinction_expression Fc^*^=kFc[1+0.001xFc^2^\l^3^/sin(2\q)]^-1/4^
_refine_ls_extinction_method 'SHELXL-2018/3 (Sheldrick 2018)'
_refine_ls_goodness_of_fit_ref 1.033
_refine_ls_hydrogen_treatment constr
_refine_ls_matrix_type full
_refine_ls_number_parameters 274
_refine_ls_number_reflns 4490
_refine_ls_number_restraints 1
_refine_ls_restrained_S_all 1.033
_refine_ls_R_factor_all 0.0609
_refine_ls_R_factor_gt 0.0472
_refine_ls_shift/su_max 0.000
_refine_ls_shift/su_mean 0.000
_refine_ls_structure_factor_coef Fsqd
_refine_ls_weighting_details 'w=1/[\s^2^(Fo^2^)+(0.0741P)^2^+0.1330P] where P=(Fo^2^+2Fc^2^)/3'
_refine_ls_weighting_scheme calc
_refine_ls_wR_factor_gt 0.1244
_refine_ls_wR_factor_ref 0.1376
_reflns_Friedel_coverage 0.730
_reflns_Friedel_fraction_full 0.869
_reflns_Friedel_fraction_max 0.792
_reflns_number_gt 3665
_reflns_number_total 4490
_reflns_threshold_expression 'I > 2\s(I)'
_cod_data_source_file c9qo01116a2.cif
_cod_data_source_block 190125cyh_0m
_cod_database_code 1555191
_shelx_shelxl_version_number 2018/3
_shelx_space_group_comment
;
The symmetry employed for this shelxl refinement is uniquely defined
by the following loop, which should always be used as a source of
symmetry information in preference to the above space-group names.
They are only intended as comments.
;
_olex2_refinement_description
;
1. Fixed Uiso
 At 1.2 times of:
  All C(H) groups
 At 1.5 times of:
  All C(H,H,H) groups
2.a Ternary CH refined with riding coordinates:
 C4(H4), C5(H5)
2.b Aromatic/amide H refined with riding coordinates:
 C7(H7), C8(H8), C9(H9), C10(H10), C11(H11), C12(H12), C14(H14), C15(H15),
 C16(H16), C17(H17), C18(H18), C20(H20), C21(H21), C23(H23), C24(H24)
2.c Idealised Me refined as rotating group:
 C6(H6A,H6B,H6C), C25(H25A,H25B,H25C)
;
_olex2_submission_special_instructions 'No special instructions were received'

loop_
_space_group_symop_operation_xyz
'x, y, z'
'-x, y+1/2, -z'

loop_
_atom_site_label
_atom_site_type_symbol
_atom_site_fract_x
_atom_site_fract_y
_atom_site_fract_z
_atom_site_U_iso_or_equiv
_atom_site_adp_type
_atom_site_occupancy
_atom_site_site_symmetry_order
_atom_site_calc_flag
_atom_site_refinement_flags_posn
S1 S 0.09797(9) 0.33861(11) 0.73239(6) 0.0529(3) Uani 1 1 d .
O1 O 0.0202(3) 0.4581(3) 0.7632(3) 0.0726(9) Uani 1 1 d .
O2 O 0.0328(4) 0.2105(3) 0.7569(2) 0.0719(9) Uani 1 1 d .
O3 O 0.3860(3) 0.5103(2) 0.68941(18) 0.0465(6) Uani 1 1 d .
N1 N 0.2687(3) 0.3370(4) 0.7937(2) 0.0482(6) Uani 1 1 d .
C1 C 0.3620(4) 0.4626(4) 0.7975(3) 0.0450(8) Uani 1 1 d .
C2 C 0.4935(4) 0.4455(4) 0.6272(3) 0.0446(7) Uani 1 1 d .
C3 C 0.5951(4) 0.3520(5) 0.6703(3) 0.0515(8) Uani 1 1 d .
C4 C 0.5882(4) 0.3148(5) 0.7889(3) 0.0603(11) Uani 1 1 d .
H4 H 0.691048 0.296379 0.816727 0.072 Uiso 1 1 calc R
C5 C 0.5180(4) 0.4305(4) 0.8518(3) 0.0544(9) Uani 1 1 d .
H5 H 0.498833 0.399230 0.925654 0.065 Uiso 1 1 calc R
C6 C 0.6193(5) 0.5530(5) 0.8592(4) 0.0704(12) Uani 1 1 d .
H6A H 0.625360 0.594575 0.789250 0.106 Uiso 1 1 calc GR
H6B H 0.719344 0.526715 0.882977 0.106 Uiso 1 1 calc GR
H6C H 0.577424 0.615405 0.909979 0.106 Uiso 1 1 calc GR
C7 C 0.4887(6) 0.1947(5) 0.8055(4) 0.0734(13) Uani 1 1 d .
H7 H 0.531451 0.110232 0.815144 0.088 Uiso 1 1 calc R
C8 C 0.3398(6) 0.2105(4) 0.8063(4) 0.0644(11) Uani 1 1 d .
H8 H 0.278762 0.135318 0.815515 0.077 Uiso 1 1 calc R
C9 C 0.7003(5) 0.2959(5) 0.5992(4) 0.0664(11) Uani 1 1 d .
H9 H 0.771216 0.234684 0.625781 0.080 Uiso 1 1 calc R
C10 C 0.7017(4) 0.3288(6) 0.4912(3) 0.0693(12) Uani 1 1 d .
H10 H 0.771854 0.288822 0.445549 0.083 Uiso 1 1 calc R
C11 C 0.6000(5) 0.4205(5) 0.4508(3) 0.0621(11) Uani 1 1 d .
H11 H 0.601614 0.442798 0.377674 0.075 Uiso 1 1 calc R
C12 C 0.4946(4) 0.4803(4) 0.5181(3) 0.0507(8) Uani 1 1 d .
H12 H 0.425618 0.542850 0.490802 0.061 Uiso 1 1 calc R
C13 C 0.2808(4) 0.5731(4) 0.8575(3) 0.0497(8) Uani 1 1 d .
C14 C 0.2150(5) 0.5455(5) 0.9571(3) 0.0621(11) Uani 1 1 d .
H14 H 0.218781 0.458702 0.984554 0.074 Uiso 1 1 calc R
C15 C 0.1445(6) 0.6445(6) 1.0155(4) 0.0764(13) Uani 1 1 d .
H15 H 0.100998 0.623979 1.081818 0.092 Uiso 1 1 calc R
C16 C 0.1377(6) 0.7717(6) 0.9773(4) 0.0821(15) Uani 1 1 d .
H16 H 0.087304 0.837615 1.016193 0.099 Uiso 1 1 calc R
C17 C 0.2066(7) 0.8035(5) 0.8794(5) 0.0902(16) Uani 1 1 d .
H17 H 0.206037 0.891437 0.854453 0.108 Uiso 1 1 calc R
C18 C 0.2764(6) 0.7032(5) 0.8190(3) 0.0677(11) Uani 1 1 d .
H18 H 0.319980 0.723779 0.752731 0.081 Uiso 1 1 calc R
C19 C 0.1267(3) 0.3440(4) 0.5918(2) 0.0422(6) Uani 1 1 d .
C20 C 0.1892(4) 0.2350(4) 0.5396(3) 0.0507(9) Uani 1 1 d .
H20 H 0.219889 0.159965 0.578833 0.061 Uiso 1 1 calc R
C21 C 0.2058(5) 0.2384(4) 0.4286(3) 0.0576(9) Uani 1 1 d .
H21 H 0.248638 0.165320 0.393448 0.069 Uiso 1 1 calc R
C22 C 0.1594(4) 0.3496(5) 0.3686(3) 0.0559(9) Uani 1 1 d .
C23 C 0.0960(5) 0.4564(4) 0.4223(4) 0.0603(10) Uani 1 1 d .
H23 H 0.063634 0.530892 0.382964 0.072 Uiso 1 1 calc R
C24 C 0.0794(4) 0.4553(4) 0.5335(3) 0.0545(9) Uani 1 1 d .
H24 H 0.036913 0.528447 0.568714 0.065 Uiso 1 1 calc R
C25 C 0.1800(7) 0.3539(7) 0.2470(4) 0.0933(17) Uani 1 1 d .
H25A H 0.286177 0.362829 0.230988 0.140 Uiso 1 1 calc GR
H25B H 0.125256 0.429108 0.217506 0.140 Uiso 1 1 calc GR
H25C H 0.141439 0.272636 0.215361 0.140 Uiso 1 1 calc GR

loop_
_atom_site_aniso_label
_atom_site_aniso_U_11
_atom_site_aniso_U_22
_atom_site_aniso_U_33
_atom_site_aniso_U_23
_atom_site_aniso_U_13
_atom_site_aniso_U_12
S1 0.0451(4) 0.0686(6) 0.0451(4) -0.0108(5) 0.0073(3) -0.0091(5)
O1 0.0488(16) 0.099(3) 0.0697(18) -0.0364(18) 0.0009(14) 0.0099(16)
O2 0.0730(19) 0.090(2) 0.0531(16) -0.0022(15) 0.0135(15) -0.0381(17)
O3 0.0469(12) 0.0558(14) 0.0370(11) 0.0038(10) 0.0038(10) 0.0017(11)
N1 0.0544(15) 0.0496(15) 0.0406(12) -0.0003(14) -0.0013(11) -0.0054(15)
C1 0.0478(18) 0.052(2) 0.0350(15) 0.0014(15) -0.0016(13) -0.0047(16)
C2 0.0376(16) 0.0513(19) 0.0449(16) -0.0030(15) 0.0024(13) -0.0090(14)
C3 0.0397(15) 0.061(2) 0.0540(18) -0.0033(19) -0.0045(14) -0.0051(18)
C4 0.0478(18) 0.074(3) 0.059(2) 0.002(2) -0.0147(16) 0.0080(19)
C5 0.054(2) 0.066(2) 0.0424(17) 0.0012(17) -0.0094(15) 0.0001(18)
C6 0.061(2) 0.082(3) 0.067(2) -0.011(2) -0.013(2) -0.010(2)
C7 0.088(3) 0.055(2) 0.077(3) 0.011(2) -0.013(3) 0.013(2)
C8 0.081(3) 0.050(2) 0.062(2) 0.0128(19) -0.004(2) -0.008(2)
C9 0.046(2) 0.075(3) 0.078(3) -0.013(2) -0.0030(19) 0.0051(19)
C10 0.052(2) 0.087(3) 0.069(2) -0.024(3) 0.0147(18) -0.011(3)
C11 0.060(2) 0.074(3) 0.052(2) -0.011(2) 0.0118(18) -0.019(2)
C12 0.0497(18) 0.057(2) 0.0449(17) -0.0017(16) 0.0039(15) -0.0106(16)
C13 0.0511(19) 0.056(2) 0.0416(17) -0.0052(15) 0.0013(14) -0.0037(17)
C14 0.074(3) 0.071(3) 0.0410(18) -0.0062(18) 0.0041(18) -0.006(2)
C15 0.079(3) 0.101(4) 0.049(2) -0.021(2) 0.007(2) 0.004(3)
C16 0.085(3) 0.092(4) 0.069(3) -0.034(3) 0.002(3) 0.015(3)
C17 0.118(4) 0.059(3) 0.094(4) -0.012(2) 0.001(3) 0.012(3)
C18 0.087(3) 0.058(3) 0.058(2) -0.0002(19) 0.010(2) 0.003(2)
C19 0.0360(14) 0.0483(17) 0.0422(14) -0.0030(17) -0.0010(11) -0.0033(16)
C20 0.064(2) 0.043(2) 0.0456(18) 0.0056(15) 0.0024(16) 0.0061(17)
C21 0.073(3) 0.052(2) 0.0478(19) -0.0017(17) 0.0072(18) 0.0089(19)
C22 0.0564(18) 0.065(2) 0.0462(16) 0.005(2) -0.0051(14) -0.002(2)
C23 0.058(2) 0.053(2) 0.069(2) 0.0181(19) -0.0129(19) -0.0025(18)
C24 0.053(2) 0.047(2) 0.063(2) -0.0018(17) -0.0086(17) 0.0062(17)
C25 0.120(4) 0.109(4) 0.051(2) 0.019(3) -0.001(2) 0.012(4)

loop_
_atom_type_symbol
_atom_type_description
_atom_type_scat_dispersion_real
_atom_type_scat_dispersion_imag
_atom_type_scat_source
C C 0.0033 0.0016 'International Tables Vol C Tables 4.2.6.8 and 6.1.1.4'
H H 0.0000 0.0000 'International Tables Vol C Tables 4.2.6.8 and 6.1.1.4'
N N 0.0061 0.0033 'International Tables Vol C Tables 4.2.6.8 and 6.1.1.4'
O O 0.0106 0.0060 'International Tables Vol C Tables 4.2.6.8 and 6.1.1.4'
S S 0.1246 0.1234 'International Tables Vol C Tables 4.2.6.8 and 6.1.1.4'

loop_
_geom_angle_atom_site_label_1
_geom_angle_atom_site_label_2
_geom_angle_atom_site_label_3
_geom_angle
O1 S1 O2 119.65(18)
O1 S1 N1 108.48(17)
O1 S1 C19 108.2(2)
O2 S1 N1 104.70(18)
O2 S1 C19 107.31(17)
N1 S1 C19 108.01(13)
C2 O3 C1 118.0(3)
C1 N1 S1 119.6(2)
C8 N1 S1 116.8(3)
C8 N1 C1 120.1(3)
O3 C1 N1 109.5(3)
O3 C1 C5 109.4(3)
O3 C1 C13 106.8(3)
N1 C1 C5 108.7(3)
N1 C1 C13 111.4(3)
C13 C1 C5 111.0(3)
O3 C2 C3 122.6(3)
O3 C2 C12 115.6(3)
C12 C2 C3 121.7(3)
C2 C3 C4 120.1(3)
C2 C3 C9 117.0(4)
C9 C3 C4 122.9(4)
C3 C4 H4 109.8
C3 C4 C5 109.1(3)
C5 C4 H4 109.8
C7 C4 C3 111.0(3)
C7 C4 H4 109.8
C7 C4 C5 107.1(3)
C1 C5 H5 107.9
C4 C5 C1 107.2(3)
C4 C5 H5 107.9
C6 C5 C1 112.0(3)
C6 C5 C4 113.6(3)
C6 C5 H5 107.9
C5 C6 H6A 109.5
C5 C6 H6B 109.5
C5 C6 H6C 109.5
H6A C6 H6B 109.5
H6A C6 H6C 109.5
H6B C6 H6C 109.5
C4 C7 H7 120.4
C8 C7 C4 119.1(4)
C8 C7 H7 120.4
N1 C8 H8 118.6
C7 C8 N1 122.8(4)
C7 C8 H8 118.6
C3 C9 H9 119.1
C10 C9 C3 121.8(4)
C10 C9 H9 119.1
C9 C10 H10 120.0
C11 C10 C9 120.0(4)
C11 C10 H10 120.0
C10 C11 H11 119.8
C10 C11 C12 120.4(4)
C12 C11 H11 119.8
C2 C12 H12 120.5
C11 C12 C2 119.0(4)
C11 C12 H12 120.5
C14 C13 C1 119.4(4)
C18 C13 C1 121.8(3)
C18 C13 C14 118.7(4)
C13 C14 H14 119.5
C15 C14 C13 121.0(5)
C15 C14 H14 119.5
C14 C15 H15 119.7
C16 C15 C14 120.5(5)
C16 C15 H15 119.7
C15 C16 H16 120.1
C15 C16 C17 119.8(4)
C17 C16 H16 120.1
C16 C17 H17 120.0
C18 C17 C16 119.9(5)
C18 C17 H17 120.0
C13 C18 C17 120.0(4)
C13 C18 H18 120.0
C17 C18 H18 120.0
C20 C19 S1 120.0(3)
C20 C19 C24 120.4(3)
C24 C19 S1 119.5(3)
C19 C20 H20 120.3
C21 C20 C19 119.5(3)
C21 C20 H20 120.3
C20 C21 H21 119.5
C20 C21 C22 121.0(4)
C22 C21 H21 119.5
C21 C22 C25 120.9(4)
C23 C22 C21 118.6(3)
C23 C22 C25 120.6(4)
C22 C23 H23 119.3
C22 C23 C24 121.3(3)
C24 C23 H23 119.3
C19 C24 H24 120.4
C23 C24 C19 119.3(4)
C23 C24 H24 120.4
C22 C25 H25A 109.5
C22 C25 H25B 109.5
C22 C25 H25C 109.5
H25A C25 H25B 109.5
H25A C25 H25C 109.5
H25B C25 H25C 109.5

loop_
_geom_bond_atom_site_label_1
_geom_bond_atom_site_label_2
_geom_bond_distance
S1 O1 1.427(3)
S1 O2 1.434(3)
S1 N1 1.673(3)
S1 C19 1.758(3)
O3 C1 1.435(4)
O3 C2 1.384(4)
N1 C1 1.498(5)
N1 C8 1.415(6)
C1 C5 1.551(5)
C1 C13 1.512(5)
C2 C3 1.392(5)
C2 C12 1.391(5)
C3 C4 1.513(5)
C3 C9 1.399(6)
C4 H4 0.9800
C4 C5 1.526(6)
C4 C7 1.498(6)
C5 H5 0.9800
C5 C6 1.514(6)
C6 H6A 0.9600
C6 H6B 0.9600
C6 H6C 0.9600
C7 H7 0.9300
C7 C8 1.318(7)
C8 H8 0.9300
C9 H9 0.9300
C9 C10 1.373(7)
C10 H10 0.9300
C10 C11 1.369(7)
C11 H11 0.9300
C11 C12 1.387(6)
C12 H12 0.9300
C13 C14 1.393(5)
C13 C18 1.382(6)
C14 H14 0.9300
C14 C15 1.374(7)
C15 H15 0.9300
C15 C16 1.355(8)
C16 H16 0.9300
C16 C17 1.394(8)
C17 H17 0.9300
C17 C18 1.394(7)
C18 H18 0.9300
C19 C20 1.382(5)
C19 C24 1.385(5)
C20 H20 0.9300
C20 C21 1.380(5)
C21 H21 0.9300
C21 C22 1.393(6)
C22 C23 1.377(6)
C22 C25 1.515(6)
C23 H23 0.9300
C23 C24 1.383(6)
C24 H24 0.9300
C25 H25A 0.9600
C25 H25B 0.9600
C25 H25C 0.9600

loop_
_geom_torsion_atom_site_label_1
_geom_torsion_atom_site_label_2
_geom_torsion_atom_site_label_3
_geom_torsion_atom_site_label_4
_geom_torsion
S1 N1 C1 O3 -56.8(3)
S1 N1 C1 C5 -176.3(2)
S1 N1 C1 C13 61.1(3)
S1 N1 C8 C7 148.4(4)
S1 C19 C20 C21 177.5(3)
S1 C19 C24 C23 -177.1(3)
O1 S1 N1 C1 -43.3(3)
O1 S1 N1 C8 157.8(3)
O1 S1 C19 C20 -174.9(3)
O1 S1 C19 C24 2.0(3)
O2 S1 N1 C1 -172.1(2)
O2 S1 N1 C8 29.0(3)
O2 S1 C19 C20 -44.5(3)
O2 S1 C19 C24 132.4(3)
O3 C1 C5 C4 -64.7(4)
O3 C1 C5 C6 60.6(4)
O3 C1 C13 C14 166.9(3)
O3 C1 C13 C18 -16.4(5)
O3 C2 C3 C4 1.7(5)
O3 C2 C3 C9 -178.6(3)
O3 C2 C12 C11 179.4(3)
N1 S1 C19 C20 67.9(3)
N1 S1 C19 C24 -115.3(3)
N1 C1 C5 C4 54.9(4)
N1 C1 C5 C6 -179.8(3)
N1 C1 C13 C14 47.4(4)
N1 C1 C13 C18 -136.0(4)
C1 O3 C2 C3 -10.8(5)
C1 O3 C2 C12 169.6(3)
C1 N1 C8 C7 -10.4(6)
C1 C13 C14 C15 177.9(4)
C1 C13 C18 C17 -176.9(4)
C2 O3 C1 N1 -76.8(3)
C2 O3 C1 C5 42.3(4)
C2 O3 C1 C13 162.4(3)
C2 C3 C4 C5 -25.4(5)
C2 C3 C4 C7 92.5(5)
C2 C3 C9 C10 -1.4(6)
C3 C2 C12 C11 -0.1(5)
C3 C4 C5 C1 54.7(4)
C3 C4 C5 C6 -69.6(4)
C3 C4 C7 C8 -79.7(5)
C3 C9 C10 C11 1.1(7)
C4 C3 C9 C10 178.3(4)
C4 C7 C8 N1 -1.0(7)
C5 C1 C13 C14 -73.9(4)
C5 C1 C13 C18 102.7(4)
C5 C4 C7 C8 39.4(5)
C7 C4 C5 C1 -65.6(4)
C7 C4 C5 C6 170.1(3)
C8 N1 C1 O3 101.4(4)
C8 N1 C1 C5 -18.1(4)
C8 N1 C1 C13 -140.7(3)
C9 C3 C4 C5 154.9(4)
C9 C3 C4 C7 -87.2(5)
C9 C10 C11 C12 -0.3(7)
C10 C11 C12 C2 -0.2(6)
C12 C2 C3 C4 -178.8(3)
C12 C2 C3 C9 0.9(6)
C13 C1 C5 C4 177.8(3)
C13 C1 C5 C6 -57.0(4)
C13 C14 C15 C16 -0.1(7)
C14 C13 C18 C17 -0.2(7)
C14 C15 C16 C17 -1.9(8)
C15 C16 C17 C18 2.8(8)
C16 C17 C18 C13 -1.7(8)
C18 C13 C14 C15 1.1(6)
C19 S1 N1 C1 73.7(3)
C19 S1 N1 C8 -85.2(3)
C19 C20 C21 C22 -0.5(6)
C20 C19 C24 C23 -0.2(5)
C20 C21 C22 C23 -0.2(6)
C20 C21 C22 C25 179.1(4)
C21 C22 C23 C24 0.6(6)
C22 C23 C24 C19 -0.4(6)
C24 C19 C20 C21 0.7(5)
C25 C22 C23 C24 -178.6(4)
